data_4031583
loop_
_publ_author_name
'McPhail, A.T.'
'McFadden, D.L.'

_publ_section_title
;
 X-ray crystal structure characterization of cyclo(hexacyanoborane), (B H2
 C N)6
;
_journal_name_full
;
Journal of the Chemical Society. Dalton Transactions, Inorganic Chemistry 
(1972-)
;
_journal_page_first 1784
_journal_page_last 1786
_journal_volume 1975
_journal_year 1975
_chemical_formula_sum 'C6 H12 B6 N6'
_chemical_name_systematic '(B H2 C N)6'
_space_group_IT_number 2
_symmetry_space_group_name_Hall '-P 1'
_symmetry_space_group_name_H-M 'P -1'
_cell_angle_alpha 110.2
_cell_angle_beta 93.9
_cell_angle_gamma 70.5
_cell_formula_units_Z 1
_cell_length_a 10.04
_cell_length_b 8.78
_cell_length_c 4.9
_cell_volume 381.577
_citation_journal_id_ASTM JCDTBI
_cod_data_source_file McPhail_JCDTBI_1975_1587.cif
_cod_data_source_block C6H12B6N6
_cod_original_cell_volume 381.5765
_cod_database_code 4031583

loop_
_symmetry_equiv_pos_as_xyz
x,y,z
-x,-y,-z

loop_
_atom_site_label
_atom_site_type_symbol
_atom_site_fract_x
_atom_site_fract_y
_atom_site_fract_z
_atom_site_occupancy
_atom_site_U_iso_or_equiv
C1 C+2 -0.032 0.287 0.7001 0.5 0.0
N2 N-3 -0.1232 0.3697 0.6056 0.5 0.0
C6 C+2 -0.2069 -0.0548 -0.5993 0.5 0.0
C3 C+2 -0.3076 0.3679 0.2372 0.5 0.0
H4 H-1 -0.327 0.568 0.653 1 0.0
N1 N-3 -0.032 0.287 0.7001 0.5 0.0
H3 H-1 -0.208 0.569 0.376 1 0.0
H6 H-1 -0.448 0.078 -0.115 1 0.0
B1 B+3 0.087 0.1756 0.8396 1 0.0
C2 C+2 -0.1232 0.3697 0.6056 0.5 0.0
B3 B+3 -0.4179 0.1653 -0.1993 1 0.0
H2 H-1 0.039 0.095 0.925 1 0.0
C5 C+2 -0.2947 0.0388 -0.4272 0.5 0.0
N6 N-3 -0.2069 -0.0548 -0.5993 0.5 0.0
N5 N-3 -0.2947 0.0388 -0.4272 0.5 0.0
B2 B+3 -0.2475 0.4891 0.4849 1 0.0
N3 N-3 -0.3076 0.3679 0.2372 0.5 0.0
N4 N-3 -0.3527 0.2811 0.0508 0.5 0.0
C4 C+2 -0.3527 0.2811 0.0508 0.5 0.0
H1 H-1 0.132 0.268 1.021 1 0.0
H5 H-1 -0.492 0.245 -0.324 1 0.0
